data_7006283
loop_
_publ_author_name
'Raabe, Ines'
'R\"ohr, Caroline'
'Krossing, Ingo'

_publ_section_title
;
 Exploring the chemistry of free CI3+: reactions with the weak Lewis
 bases PX3 (X = Cl-I), AsI3 and Et2O.
;
_journal_issue 46
_journal_name_full 'Dalton transactions (Cambridge, England : 2003)'
_journal_page_first 5376
_journal_page_last 5386
_journal_paper_doi 10.1039/b711639j
_journal_year 2007
_chemical_formula_sum 'C16 Al F36 I4 O4 P'
_chemical_formula_weight 1505.71
_chemical_name_systematic
;
?
;
_space_group_IT_number 14
_symmetry_cell_setting monoclinic
_symmetry_space_group_name_Hall '-P 2yn'
_symmetry_space_group_name_H-M 'P 1 21/n 1'
_atom_sites_solution_primary direct
_atom_sites_solution_secondary difmap
_audit_creation_method SHELXL-97
_cell_angle_alpha 90.00
_cell_angle_beta 90.09(3)
_cell_angle_gamma 90.00
_cell_formula_units_Z 4
_cell_length_a 13.789(3)
_cell_length_b 19.471(4)
_cell_length_c 14.000(3)
_cell_measurement_reflns_used 7303
_cell_measurement_temperature 143(2)
_cell_measurement_theta_max 26.02
_cell_measurement_theta_min 1.79
_cell_volume 3758.8(14)
_computing_cell_refinement '<i>CELL</i> (STOE, 2003)'
_computing_data_collection '<i>XPOSE</i> (STOE, 2003)'
_computing_data_reduction '<i>XRED</i> (STOE, 2003)'
_computing_molecular_graphics '<i>Diamond 3.1</i> (Crystal Impact, 2006)'
_computing_publication_material '<i>SHELXL-97</i> (Sheldrick, 1997)'
_computing_structure_refinement '<i>SHELXL-97</i> (Sheldrick, 1997)'
_computing_structure_solution '<i>SHELXS-97</i> (Sheldrick, 1990)'
_diffrn_ambient_temperature 143(2)
_diffrn_measured_fraction_theta_full 0.988
_diffrn_measured_fraction_theta_max 0.988
_diffrn_measurement_device_type 'STOE IPDS II'
_diffrn_measurement_method \f-scans
_diffrn_radiation_monochromator graphite
_diffrn_radiation_source 'fine-focus sealed tube'
_diffrn_radiation_type MoK\a
_diffrn_radiation_wavelength 0.71073
_diffrn_reflns_av_R_equivalents 0.0623
_diffrn_reflns_av_sigmaI/netI 0.0448
_diffrn_reflns_limit_h_max 16
_diffrn_reflns_limit_h_min -16
_diffrn_reflns_limit_k_max 23
_diffrn_reflns_limit_k_min -23
_diffrn_reflns_limit_l_max 17
_diffrn_reflns_limit_l_min -17
_diffrn_reflns_number 26165
_diffrn_reflns_theta_full 26.02
_diffrn_reflns_theta_max 26.02
_diffrn_reflns_theta_min 1.79
_diffrn_standards_decay_% -
_diffrn_standards_interval_count -
_diffrn_standards_interval_time -
_diffrn_standards_number -
_exptl_absorpt_coefficient_mu 3.589
_exptl_absorpt_correction_type numerical
_exptl_crystal_colour orange
_exptl_crystal_density_diffrn 2.661
_exptl_crystal_density_method 'not measured'
_exptl_crystal_description block
_exptl_crystal_F_000 2768
_exptl_crystal_size_max 0.3
_exptl_crystal_size_mid 0.2
_exptl_crystal_size_min 0.2
_refine_diff_density_max 1.607
_refine_diff_density_min -1.855
_refine_diff_density_rms 0.218
_refine_ls_goodness_of_fit_ref 1.127
_refine_ls_matrix_type full
_refine_ls_number_parameters 767
_refine_ls_number_reflns 7303
_refine_ls_number_restraints 300
_refine_ls_restrained_S_all 1.117
_refine_ls_R_factor_all 0.1538
_refine_ls_R_factor_gt 0.1037
_refine_ls_shift/su_max 0.576
_refine_ls_shift/su_mean 0.026
_refine_ls_structure_factor_coef Fsqd
_refine_ls_weighting_details 'calc w=1/[\s^2^(Fo^2^)+(0.0258P)^2^+154.7215P] where P=(Fo^2^+2Fc^2^)/3'
_refine_ls_weighting_scheme calc
_refine_ls_wR_factor_gt 0.2005
_refine_ls_wR_factor_ref 0.2218
_reflns_number_gt 4076
_reflns_number_total 7303
_reflns_threshold_expression >2sigma(I)
_cod_data_source_file b711639j.txt
_cod_data_source_block ci3pi3mo
_cod_original_cell_volume 3758.9(13)
_cod_original_sg_symbol_H-M 'P 21/n'
_cod_database_code 7006283

loop_
_symmetry_equiv_pos_as_xyz
'x, y, z'
'-x+1/2, y+1/2, -z+1/2'
'-x, -y, -z'
'x-1/2, -y-1/2, z-1/2'

loop_
_atom_site_label
_atom_site_type_symbol
_atom_site_fract_x
_atom_site_fract_y
_atom_site_fract_z
_atom_site_U_iso_or_equiv
_atom_site_adp_type
_atom_site_occupancy
_atom_site_symmetry_multiplicity
_atom_site_calc_flag
_atom_site_refinement_flags
_atom_site_disorder_assembly
_atom_site_disorder_group
Al1 Al 1.24924(12) 0.19534(5) 0.74953(10) 0.0219(3) Uani 1 1 d . . .
P1 P 0.75073(12) 0.07540(5) 0.74904(9) 0.0286(2) Uani 1 1 d . . .
C1 C 1.25035(13) 0.10519(11) 0.5820(2) 0.0461(13) Uani 1 1 d DU . .
C2 C 1.25071(12) 0.15192(10) 0.49477(16) 0.079(2) Uani 1 1 d D . .
C3 C 1.15886(13) 0.06221(9) 0.58049(12) 0.072(2) Uani 1 1 d D . .
C4 C 1.33811(13) 0.05858(9) 0.57774(12) 0.076(2) Uani 1 1 d D . .
C5 C 1.07672(15) 0.28535(9) 0.75201(9) 0.0435(14) Uani 1 1 d D . .
C6 C 1.09788(13) 0.34711(10) 0.82450(13) 0.076(4) Uani 0.655(2) 1 d PD A 1
C7 C 0.98312(15) 0.24447(9) 0.78737(12) 0.088(4) Uani 0.655(2) 1 d PD A 1
C8 C 1.05856(13) 0.31539(9) 0.64792(15) 0.107(5) Uani 0.655(2) 1 d PD A 1
F10 F 1.1265(2) 0.32090(19) 0.90680(18) 0.131(3) Uani 0.655(2) 1 d PD A 1
F11 F 1.01622(17) 0.38183(18) 0.8351(3) 0.172(5) Uani 0.655(2) 1 d PD A 1
F12 F 1.16593(19) 0.38642(17) 0.7869(3) 0.161(3) Uani 0.655(2) 1 d PD A 1
F13 F 0.90525(18) 0.27964(16) 0.7459(2) 0.109(3) Uani 0.655(2) 1 d PD A 1
F14 F 0.9925(3) 0.25139(17) 0.88642(13) 0.0732(19) Uani 0.655(2) 1 d PD A 1
F15 F 1.0016(3) 0.17893(12) 0.7508(2) 0.089(2) Uani 0.655(2) 1 d PD A 1
F16 F 1.0212(2) 0.26354(12) 0.5984(3) 0.105(3) Uani 0.655(2) 1 d PD A 1
F17 F 1.14158(16) 0.33579(15) 0.6090(3) 0.108(2) Uani 0.655(2) 1 d PD A 1
F18 F 0.99647(18) 0.36730(12) 0.6533(3) 0.0725(17) Uani 0.655(2) 1 d PD A 1
C6A C 1.06037(13) 0.30796(9) 0.84387(15) 0.0257(19) Uani 0.345(2) 1 d PDU A 2
C7A C 0.9987(2) 0.24811(10) 0.71707(13) 0.048(2) Uani 0.345(2) 1 d PDU A 2
C8A C 1.09923(14) 0.33909(10) 0.69107(14) 0.098(2) Uani 0.345(2) 1 d PDU A 2
F10A F 1.15883(16) 0.33037(16) 0.8700(5) 0.091(4) Uani 0.345(2) 1 d PD A 2
F11A F 0.98742(18) 0.36302(13) 0.8393(6) 0.068(2) Uani 0.345(2) 1 d PDU A 2
F12A F 1.0277(2) 0.24425(12) 0.8903(3) 0.0493(18) Uani 0.345(2) 1 d PDU A 2
F13A F 0.9208(2) 0.28811(14) 0.7385(2) 0.281(2) Uani 0.345(2) 1 d PDU A 2
F14A F 0.9688(4) 0.24136(17) 0.62482(16) 0.085(3) Uiso 0.345(2) 1 d PD A 2
F15A F 0.9511(3) 0.19026(12) 0.7434(2) 0.0520(18) Uani 0.345(2) 1 d PDU A 2
F16A F 1.17299(18) 0.38102(16) 0.7162(3) 0.0620(19) Uani 0.345(2) 1 d PDU A 2
F17A F 1.1318(2) 0.31538(19) 0.60609(19) 0.074(2) Uani 0.345(2) 1 d PDU A 2
F18A F 1.03325(19) 0.38578(15) 0.6609(3) 0.0382(16) Uani 0.345(2) 1 d PDU A 2
C10 C 1.44426(13) 0.31026(9) 0.64299(14) 0.133(6) Uani 0.673(2) 1 d PD B 1
C11 C 1.51201(15) 0.24077(9) 0.79337(12) 0.081(3) Uani 0.673(2) 1 d PD B 1
C12 C 1.40048(13) 0.35106(10) 0.81993(13) 0.062(3) Uani 0.673(2) 1 d PD B 1
F19 F 1.50103(18) 0.36707(11) 0.6469(3) 0.0681(16) Uani 0.673(2) 1 d PD B 1
F20 F 1.4875(2) 0.25945(13) 0.5919(3) 0.127(3) Uani 0.673(2) 1 d PD B 1
F21 F 1.35579(16) 0.32534(15) 0.6055(3) 0.0877(19) Uani 0.673(2) 1 d PD B 1
F22 F 1.4991(3) 0.24080(17) 0.88835(14) 0.0816(19) Uani 0.673(2) 1 d PD B 1
F23 F 1.59289(18) 0.27252(17) 0.7628(2) 0.152(4) Uani 0.673(2) 1 d PD B 1
F24 F 1.4932(3) 0.18022(12) 0.7504(2) 0.120(3) Uani 0.673(2) 1 d PD B 1
F25 F 1.34338(18) 0.32277(18) 0.8828(2) 0.121(3) Uani 0.673(2) 1 d PD B 1
F26 F 1.48280(17) 0.37173(18) 0.8562(2) 0.110(3) Uani 0.673(2) 1 d PD B 1
F27 F 1.3576(2) 0.39813(15) 0.7686(2) 0.167(3) Uani 0.673(2) 1 d PD B 1
C10A C 1.40488(16) 0.34052(12) 0.69002(14) 0.074(2) Uani 0.327(2) 1 d PDU B 2
C11A C 1.50465(17) 0.25128(11) 0.71957(14) 0.070(2) Uani 0.327(2) 1 d PDU B 2
C12A C 1.43948(15) 0.31084(9) 0.84212(14) 0.0219(19) Uani 0.327(2) 1 d PDU B 2
F19A F 1.46854(18) 0.38135(17) 0.6558(2) 0.0336(16) Uani 0.327(2) 1 d PDU B 2
F20A F 1.3645(2) 0.39851(15) 0.7061(3) 0.138(2) Uani 0.327(2) 1 d PDU B 2
F21A F 1.3680(2) 0.3528(3) 0.60803(18) 0.0553(19) Uani 0.327(2) 1 d PDU B 2
F22A F 1.5181(4) 0.23230(17) 0.63390(16) 0.130(2) Uani 0.327(2) 1 d PDU B 2
F23A F 1.59082(19) 0.27378(17) 0.7125(2) 0.0601(19) Uani 0.327(2) 1 d PDU B 2
F24A F 1.5466(3) 0.19504(13) 0.7395(3) 0.0534(18) Uani 0.327(2) 1 d PDU B 2
F25A F 1.3863(2) 0.34225(14) 0.9146(2) 0.0357(16) Uani 0.327(2) 1 d PDU B 2
F26A F 1.51888(19) 0.35501(14) 0.8389(4) 0.083(2) Uani 0.327(2) 1 d PDU B 2
F27A F 1.4799(2) 0.25675(13) 0.8936(3) 0.068(2) Uani 0.327(2) 1 d PDU B 2
C13 C 1.25125(13) 0.11300(12) 0.93133(19) 0.0565(17) Uani 1 1 d D . .
C14 C 1.25037(12) 0.14725(10) 1.01544(14) 0.083(2) Uani 1 1 d D . .
C15 C 1.33111(16) 0.07376(10) 0.92677(14) 0.416(7) Uani 1 1 d D . .
C16 C 1.17102(16) 0.07455(10) 0.92361(15) 0.609(11) Uani 1 1 d D . .
O1 O 1.2512(7) 0.1417(4) 0.6685(6) 0.158(2) Uani 1 1 d U . .
O2 O 1.1500(4) 0.2423(3) 0.7423(5) 0.128(2) Uani 1 1 d . A .
O3 O 1.3450(4) 0.2452(3) 0.7424(5) 0.136(2) Uani 1 1 d . B .
O4 O 1.2514(4) 0.1482(2) 0.8533(3) 0.0805(12) Uani 1 1 d U . .
F1 F 1.24979(17) 0.11885(12) 0.40972(13) 0.0582(9) Uani 1 1 d DU . .
F2 F 1.32864(16) 0.19257(14) 0.4791(3) 0.176(3) Uani 1 1 d D . .
F3 F 1.18048(17) 0.19854(13) 0.4760(3) 0.144(2) Uani 1 1 d D . .
F4 F 1.1558(3) 0.02449(14) 0.51129(16) 0.171(3) Uani 1 1 d D . .
F5 F 1.1674(3) 0.02904(16) 0.65357(16) 0.282(3) Uani 1 1 d D . .
F6 F 1.0873(2) 0.09844(16) 0.5836(2) 0.296(5) Uani 1 1 d D . .
F7 F 1.3499(3) 0.02517(14) 0.50198(15) 0.128(2) Uani 1 1 d D . .
F8 F 1.3178(3) 0.01978(15) 0.64567(17) 0.295(3) Uani 1 1 d D . .
F9 F 1.41051(19) 0.09474(16) 0.5954(2) 0.249(3) Uani 1 1 d D . .
F28 F 1.2443(2) 0.11421(15) 1.09114(19) 0.216(4) Uani 1 1 d D . .
F29 F 1.18525(18) 0.19127(14) 1.0133(3) 0.224(3) Uani 1 1 d D . .
F30 F 1.33033(17) 0.17678(17) 1.0129(3) 0.241(3) Uani 1 1 d D . .
F31 F 1.3518(3) 0.02001(11) 0.99293(15) 0.0906(14) Uani 1 1 d D . .
F33 F 1.3880(2) 0.04033(15) 0.85613(16) 0.164(3) Uani 1 1 d D . .
F34 F 1.1536(3) 0.01690(11) 0.98644(16) 0.1101(16) Uani 1 1 d D . .
F35 F 1.1128(2) 0.04178(15) 0.85067(16) 0.168(3) Uani 1 1 d D . .
F36 F 1.0841(2) 0.10711(16) 0.9605(2) 0.192(4) Uani 1 1 d D . .
I1 I 0.74990(3) 0.144374(17) 0.88840(2) 0.05190(11) Uani 1 1 d . . .
I2 I 0.88898(3) 0.00536(2) 0.74890(3) 0.05555(11) Uani 1 1 d . . .
I3 I 0.74996(4) 0.14475(2) 0.61141(2) 0.06605(13) Uani 1 1 d . . .
I4 I 0.61115(3) 0.00561(2) 0.74896(3) 0.05496(11) Uani 1 1 d . . .
C9 C 1.42307(16) 0.28606(9) 0.75122(10) 0.0473(15) Uani 1 1 d D . .
F32 F 1.4157(2) 0.10970(15) 0.9588(2) 0.186(3) Uiso 1 1 d D . .

loop_
_atom_site_aniso_label
_atom_site_aniso_U_11
_atom_site_aniso_U_22
_atom_site_aniso_U_33
_atom_site_aniso_U_23
_atom_site_aniso_U_13
_atom_site_aniso_U_12
Al1 0.0280(5) 0.0195(5) 0.0183(4) 0.0021(5) -0.0011(4) -0.0016(7)
P1 0.0387(5) 0.0258(4) 0.0215(4) 0.0076(5) -0.0004(4) -0.0007(6)
C1 0.069(3) 0.058(2) 0.0116(15) -0.0088(17) -0.0023(17) -0.002(2)
C2 0.076(4) 0.095(4) 0.065(3) -0.045(3) 0.005(3) -0.018(4)
C3 0.106(5) 0.080(4) 0.031(3) 0.002(3) 0.010(3) -0.037(4)
C4 0.110(5) 0.105(5) 0.014(2) 0.006(3) -0.014(3) 0.046(4)
C5 0.026(2) 0.045(2) 0.059(3) 0.020(2) -0.003(2) 0.016(2)
C6 0.093(7) 0.037(4) 0.098(7) -0.027(4) -0.028(6) 0.005(5)
C7 0.124(8) 0.060(6) 0.082(6) 0.022(5) 0.051(6) -0.009(6)
C8 0.085(7) 0.178(11) 0.057(5) 0.051(6) 0.023(5) 0.059(7)
F10 0.143(5) 0.166(6) 0.082(4) 0.040(4) -0.049(4) -0.091(4)
F11 0.254(12) 0.128(5) 0.134(6) -0.088(4) 0.001(7) 0.000(7)
F12 0.221(6) 0.105(4) 0.157(7) -0.036(4) 0.076(5) -0.124(4)
F13 0.019(2) 0.221(7) 0.086(4) 0.027(5) -0.016(2) -0.041(3)
F14 0.095(4) 0.125(4) 0.0000(14) 0.020(2) 0.0128(19) 0.000(4)
F15 0.096(4) 0.043(3) 0.129(5) 0.021(3) -0.041(4) -0.024(3)
F16 0.142(6) 0.116(5) 0.056(3) 0.032(3) -0.015(4) 0.026(5)
F17 0.113(4) 0.164(5) 0.048(3) 0.048(3) 0.014(3) -0.063(4)
F18 0.095(4) 0.088(3) 0.034(2) 0.033(2) -0.005(2) 0.043(3)
C6A 0.025(3) 0.026(3) 0.026(3) 0.003(3) 0.002(3) -0.001(3)
C7A 0.054(4) 0.048(4) 0.042(3) 0.002(3) 0.002(3) 0.004(3)
C8A 0.098(4) 0.098(4) 0.097(4) 0.001(3) 0.001(3) 0.001(3)
F10A 0.042(5) 0.152(10) 0.078(6) -0.048(7) -0.004(5) 0.022(7)
F11A 0.066(3) 0.070(3) 0.067(3) 0.000(3) 0.011(3) 0.000(3)
F12A 0.049(3) 0.060(3) 0.040(3) 0.004(2) 0.003(2) 0.006(3)
F13A 0.280(4) 0.281(4) 0.281(4) 0.001(3) 0.000(3) 0.000(3)
F15A 0.040(3) 0.056(3) 0.060(3) -0.003(3) -0.008(3) -0.006(3)
F16A 0.058(3) 0.064(3) 0.063(3) 0.000(3) 0.013(3) -0.010(3)
F17A 0.077(3) 0.070(3) 0.075(3) 0.002(3) 0.005(3) -0.003(3)
F18A 0.040(3) 0.036(3) 0.038(3) 0.003(2) 0.002(2) 0.006(2)
C10 0.112(10) 0.218(14) 0.068(6) 0.075(7) -0.025(6) -0.037(10)
C11 0.094(6) 0.084(6) 0.064(5) -0.015(5) -0.019(5) 0.063(5)
C12 0.057(5) 0.061(5) 0.068(5) -0.026(4) -0.002(4) 0.007(5)
F19 0.108(4) 0.064(3) 0.033(2) 0.009(2) 0.016(2) -0.045(3)
F20 0.200(7) 0.146(5) 0.034(3) -0.014(3) 0.012(4) -0.092(5)
F21 0.128(4) 0.078(3) 0.057(2) 0.007(3) -0.061(2) 0.024(3)
F22 0.104(4) 0.125(4) 0.0161(17) 0.032(2) 0.006(2) 0.048(3)
F23 0.014(2) 0.271(11) 0.172(7) -0.025(8) 0.015(4) 0.006(5)
F24 0.154(6) 0.045(3) 0.161(6) 0.028(4) 0.055(5) 0.046(3)
F25 0.066(3) 0.203(7) 0.093(4) -0.030(5) 0.045(3) -0.049(4)
F26 0.153(6) 0.061(3) 0.117(5) -0.040(3) -0.006(5) 0.020(4)
F27 0.229(6) 0.102(4) 0.169(8) 0.007(4) -0.003(6) 0.133(3)
C10A 0.072(4) 0.076(4) 0.073(4) 0.000(3) -0.002(3) 0.001(3)
C11A 0.071(4) 0.072(4) 0.068(4) 0.005(3) -0.002(3) -0.001(3)
C12A 0.024(3) 0.025(3) 0.017(3) 0.005(3) -0.008(3) 0.003(3)
F19A 0.033(3) 0.034(3) 0.034(3) 0.000(2) -0.001(2) -0.001(2)
F20A 0.140(4) 0.136(4) 0.138(4) 0.001(3) -0.003(3) 0.003(3)
F21A 0.057(3) 0.055(3) 0.054(3) 0.004(3) 0.001(3) -0.002(3)
F22A 0.131(4) 0.127(4) 0.133(4) 0.004(3) 0.001(3) 0.002(3)
F23A 0.056(3) 0.070(3) 0.054(3) 0.004(3) 0.002(3) -0.001(3)
F24A 0.047(3) 0.055(3) 0.059(3) -0.005(3) 0.003(3) -0.003(3)
F25A 0.032(3) 0.039(3) 0.036(3) -0.005(2) 0.004(2) -0.010(2)
F26A 0.085(4) 0.082(4) 0.084(4) -0.001(3) -0.009(3) 0.003(3)
F27A 0.072(3) 0.068(3) 0.064(3) 0.015(3) -0.003(3) 0.000(3)
C13 0.068(4) 0.053(3) 0.048(3) 0.032(2) -0.005(3) 0.003(3)
C14 0.095(5) 0.036(2) 0.119(5) -0.048(3) 0.003(4) -0.008(3)
C15 0.273(13) 0.692(14) 0.284(6) 0.411(6) 0.188(7) 0.233(12)
C16 0.415(15) 1.02(3) 0.396(11) 0.533(13) -0.334(9) -0.486(18)
O1 0.175(3) 0.172(3) 0.128(3) -0.046(3) -0.003(3) -0.001(3)
O2 0.093(3) 0.149(4) 0.142(5) 0.036(3) -0.021(3) 0.090(2)
O3 0.074(3) 0.162(4) 0.172(5) 0.061(4) 0.006(3) -0.086(2)
O4 0.118(3) 0.085(2) 0.0384(15) 0.0487(14) 0.0023(18) -0.002(2)
F1 0.0894(19) 0.0785(18) 0.0067(10) -0.0069(12) 0.0023(12) 0.0073(16)
F2 0.158(4) 0.204(5) 0.167(5) -0.016(5) 0.022(4) -0.119(3)
F3 0.194(5) 0.100(3) 0.137(4) 0.013(3) 0.021(4) 0.085(3)
F4 0.176(5) 0.165(4) 0.173(6) 0.001(4) 0.003(5) -0.109(3)
F5 0.394(7) 0.337(6) 0.116(4) 0.084(4) -0.033(5) -0.282(4)
F6 0.116(3) 0.360(12) 0.414(9) -0.099(9) 0.172(4) -0.062(6)
F7 0.146(4) 0.123(4) 0.115(4) 0.021(3) -0.009(3) 0.057(3)
F8 0.406(7) 0.369(6) 0.112(4) 0.050(4) -0.042(4) 0.294(4)
F9 0.113(3) 0.317(8) 0.317(6) -0.161(6) -0.155(3) 0.087(4)
F28 0.340(11) 0.192(5) 0.114(4) -0.096(3) -0.021(5) 0.041(7)
F29 0.296(6) 0.186(4) 0.189(5) -0.110(4) -0.131(4) 0.169(4)
F30 0.221(5) 0.272(5) 0.231(6) -0.137(4) 0.032(5) -0.175(4)
F31 0.123(3) 0.075(2) 0.074(2) 0.0304(17) -0.031(2) 0.037(2)
F33 0.118(3) 0.311(7) 0.064(3) -0.002(4) 0.029(2) 0.104(4)
F34 0.141(3) 0.094(2) 0.096(3) 0.043(2) 0.031(2) -0.054(2)
F35 0.120(3) 0.309(7) 0.074(3) -0.017(4) -0.033(2) -0.099(4)
F36 0.152(6) 0.329(10) 0.094(4) -0.022(6) 0.005(4) 0.007(7)
I1 0.0919(3) 0.03274(14) 0.03107(14) -0.00529(13) -0.00041(17) 0.00003(18)
I2 0.04791(19) 0.0570(2) 0.0618(2) -0.00518(18) -0.00104(17) 0.01497(18)
I3 0.0905(3) 0.0706(2) 0.03700(15) 0.03301(15) -0.00193(18) -0.0003(2)
I4 0.04719(19) 0.0573(2) 0.0604(2) -0.00516(18) -0.00144(17) -0.01553(18)
C9 0.033(3) 0.030(2) 0.079(3) 0.023(2) 0.003(3) -0.002(2)

loop_
_atom_type_symbol
_atom_type_description
_atom_type_scat_dispersion_real
_atom_type_scat_dispersion_imag
_atom_type_scat_source
C C 0.0033 0.0016 'International Tables Vol C Tables 4.2.6.8 and 6.1.1.4'
O O 0.0106 0.0060 'International Tables Vol C Tables 4.2.6.8 and 6.1.1.4'
F F 0.0171 0.0103 'International Tables Vol C Tables 4.2.6.8 and 6.1.1.4'
Al Al 0.0645 0.0514 'International Tables Vol C Tables 4.2.6.8 and 6.1.1.4'
P P 0.1023 0.0942 'International Tables Vol C Tables 4.2.6.8 and 6.1.1.4'
I I -0.4742 1.8119 'International Tables Vol C Tables 4.2.6.8 and 6.1.1.4'

loop_
_geom_angle_atom_site_label_1
_geom_angle_atom_site_label_2
_geom_angle_atom_site_label_3
_geom_angle
_geom_angle_site_symmetry_1
_geom_angle_site_symmetry_3
_geom_angle_publ_flag
O1 Al1 O3 109.9(4) . . ?
O1 Al1 O2 110.2(4) . . ?
O3 Al1 O2 109.6(3) . . ?
O1 Al1 O4 105.1(3) . . ?
O3 Al1 O4 110.8(3) . . ?
O2 Al1 O4 111.2(3) . . ?
I2 P1 I3 109.62(6) . . ?
I2 P1 I4 109.21(4) . . ?
I3 P1 I4 109.15(6) . . ?
I2 P1 I1 109.61(6) . . ?
I3 P1 I1 110.43(4) . . ?
I4 P1 I1 108.80(6) . . ?
O1 C1 C4 109.4(4) . . ?
O1 C1 C3 107.3(4) . . ?
C4 C1 C3 109.53(17) . . ?
O1 C1 C2 112.9(4) . . ?
C4 C1 C2 108.86(17) . . ?
C3 C1 C2 108.85(17) . . ?
F2 C2 F3 98.3(2) . . ?
F2 C2 F1 98.2(2) . . ?
F3 C2 F1 98.2(2) . . ?
F2 C2 C1 118.9(2) . . ?
F3 C2 C1 123.6(2) . . ?
F1 C2 C1 114.90(18) . . ?
F6 C3 F5 110.9(3) . . ?
F6 C3 F4 110.6(3) . . ?
F5 C3 F4 110.7(2) . . ?
F6 C3 C1 110.8(2) . . ?
F5 C3 C1 101.7(3) . . ?
F4 C3 C1 111.9(2) . . ?
F9 C4 F8 111.8(3) . . ?
F9 C4 F7 110.8(3) . . ?
F8 C4 F7 111.1(2) . . ?
F9 C4 C1 107.1(2) . . ?
F8 C4 C1 98.8(2) . . ?
F7 C4 C1 116.7(2) . . ?
O2 C5 C6A 115.2(3) . . ?
O2 C5 C8A 104.1(3) . . ?
C6A C5 C8A 111.75(16) . . ?
O2 C5 C7A 103.0(3) . . ?
C6A C5 C7A 111.60(17) . . ?
C8A C5 C7A 110.63(15) . . ?
O2 C5 C8 105.0(3) . . ?
C6A C5 C8 135.41(16) . . ?
C8A C5 C8 36.19(11) . . ?
C7A C5 C8 75.40(13) . . ?
O2 C5 C7 109.5(3) . . ?
C6A C5 C7 74.70(12) . . ?
C8A C5 C7 138.57(17) . . ?
C7A C5 C7 38.80(11) . . ?
C8 C5 C7 109.97(14) . . ?
O2 C5 C6 113.8(3) . . ?
C6A C5 C6 36.69(10) . . ?
C8A C5 C6 77.42(13) . . ?
C7A C5 C6 139.25(18) . . ?
C8 C5 C6 109.46(14) . . ?
C7 C5 C6 108.96(13) . . ?
F10 C6 F12 111.2(2) . . ?
F10 C6 F11 110.7(2) . . ?
F12 C6 F11 110.8(2) . . ?
F10 C6 C5 108.5(2) . . ?
F12 C6 C5 108.1(2) . . ?
F11 C6 C5 107.5(2) . . ?
F13 C7 F15 115.8(2) . . ?
F13 C7 F14 115.7(2) . . ?
F15 C7 F14 115.8(2) . . ?
F13 C7 C5 104.35(17) . . ?
F15 C7 C5 101.1(2) . . ?
F14 C7 C5 100.7(2) . . ?
F18 C8 F16 111.0(2) . . ?
F18 C8 F17 110.6(2) . . ?
F16 C8 F17 110.3(2) . . ?
F18 C8 C5 109.2(2) . . ?
F16 C8 C5 105.0(2) . . ?
F17 C8 C5 110.6(2) . . ?
C5 C6A F12A 101.2(2) . . ?
C5 C6A F11A 107.8(3) . . ?
F12A C6A F11A 115.1(2) . . ?
C5 C6A F10A 100.0(3) . . ?
F12A C6A F10A 115.0(3) . . ?
F11A C6A F10A 115.2(2) . . ?
F15A C7A F13A 91.9(3) . . ?
F15A C7A F14A 91.9(3) . . ?
F13A C7A F14A 91.6(3) . . ?
F15A C7A C5 135.6(2) . . ?
F13A C7A C5 103.6(2) . . ?
F14A C7A C5 128.2(3) . . ?
F16A C8A F18A 100.4(2) . . ?
F16A C8A F17A 100.6(2) . . ?
F18A C8A F17A 100.3(2) . . ?
F16A C8A C5 117.7(2) . . ?
F18A C8A C5 123.2(2) . . ?
F17A C8A C5 111.0(2) . . ?
F19 C10 F20 111.2(2) . . ?
F19 C10 F21 110.9(2) . . ?
F20 C10 F21 110.4(2) . . ?
F19 C10 C9 107.8(2) . . ?
F20 C10 C9 111.23(19) . . ?
F21 C10 C9 105.2(2) . . ?
F22 C11 F23 115.2(2) . . ?
F22 C11 F24 114.6(2) . . ?
F23 C11 F24 114.7(2) . . ?
F22 C11 C9 105.0(2) . . ?
F23 C11 C9 105.16(19) . . ?
F24 C11 C9 99.7(2) . . ?
F25 C12 F27 113.3(2) . . ?
F25 C12 F26 113.1(2) . . ?
F27 C12 F26 112.9(2) . . ?
F25 C12 C9 100.8(2) . . ?
F27 C12 C9 107.97(19) . . ?
F26 C12 C9 107.7(2) . . ?
F21A C10A F19A 79.6(2) . . ?
F21A C10A F20A 79.7(3) . . ?
F19A C10A F20A 79.4(2) . . ?
F21A C10A C9 140.3(3) . . ?
F19A C10A C9 125.7(2) . . ?
F20A C10A C9 130.2(2) . . ?
F22A C11A F24A 83.6(3) . . ?
F22A C11A F23A 83.6(3) . . ?
F24A C11A F23A 83.6(3) . . ?
F22A C11A C9 124.4(3) . . ?
F24A C11A C9 136.1(3) . . ?
F23A C11A C9 128.0(2) . . ?
C9 C12A F27A 106.1(2) . . ?
C9 C12A F26A 108.3(3) . . ?
F27A C12A F26A 99.8(2) . . ?
C9 C12A F25A 137.7(2) . . ?
F27A C12A F25A 99.6(2) . . ?
F26A C12A F25A 99.6(2) . . ?
C10A F19A F20A 50.31(16) . . ?
C10A F19A F21A 50.18(17) . . ?
F20A F19A F21A 60.11(17) . . ?
C10A F20A F19A 50.28(18) . . ?
C10A F20A F21A 50.11(19) . . ?
F19A F20A F21A 59.99(17) . . ?
C10A F21A F19A 50.25(18) . . ?
C10A F21A F20A 50.22(18) . . ?
F19A F21A F20A 59.90(17) . . ?
C11A F22A F23A 48.25(18) . . ?
C11A F22A F24A 48.19(16) . . ?
F23A F22A F24A 60.03(17) . . ?
C11A F23A F22A 48.18(18) . . ?
C11A F23A F24A 48.17(18) . . ?
F22A F23A F24A 59.99(17) . . ?
C11A F24A F22A 48.18(18) . . ?
C11A F24A F23A 48.22(16) . . ?
F22A F24A F23A 59.98(18) . . ?
O4 C13 C16 103.4(3) . . ?
O4 C13 C15 105.0(3) . . ?
C16 C13 C15 110.8(2) . . ?
O4 C13 C14 118.4(3) . . ?
C16 C13 C14 109.7(2) . . ?
C15 C13 C14 109.3(2) . . ?
F29 C14 F28 109.2(3) . . ?
F29 C14 F30 108.7(2) . . ?
F28 C14 F30 109.0(3) . . ?
F29 C14 C13 109.0(2) . . ?
F28 C14 C13 119.2(2) . . ?
F30 C14 C13 101.1(3) . . ?
C13 C15 F33 138.4(2) . . ?
C13 C15 F31 123.4(2) . . ?
F33 C15 F31 90.33(19) . . ?
C13 C15 F32 112.0(2) . . ?
F33 C15 F32 89.5(2) . . ?
F31 C15 F32 89.6(2) . . ?
C13 C16 F35 139.5(2) . . ?
C13 C16 F34 121.5(2) . . ?
F35 C16 F34 89.69(19) . . ?
C13 C16 F36 114.2(2) . . ?
F35 C16 F36 89.2(2) . . ?
F34 C16 F36 89.1(2) . . ?
C1 O1 Al1 167.7(7) . . ?
C5 O2 Al1 168.8(5) . . ?
C9 O3 Al1 171.2(6) . . ?
C13 O4 Al1 178.9(4) . . ?
O3 C9 C12A 115.0(3) . . ?
O3 C9 C10A 104.6(3) . . ?
C12A C9 C10A 109.39(16) . . ?
O3 C9 C11A 109.4(3) . . ?
C12A C9 C11A 109.50(18) . . ?
C10A C9 C11A 108.80(17) . . ?
O3 C9 C10 103.4(3) . . ?
C12A C9 C10 137.25(17) . . ?
C10A C9 C10 39.56(11) . . ?
C11A C9 C10 72.20(13) . . ?
O3 C9 C12 111.2(3) . . ?
C12A C9 C12 37.85(11) . . ?
C10A C9 C12 74.61(13) . . ?
C11A C9 C12 136.74(18) . . ?
C10 C9 C12 111.38(13) . . ?
O3 C9 C11 108.5(3) . . ?
C12A C9 C11 74.42(13) . . ?
C10A C9 C11 141.02(19) . . ?
C11A C9 C11 40.26(11) . . ?
C10 C9 C11 111.26(14) . . ?
C12 C9 C11 110.78(13) . . ?

loop_
_geom_bond_atom_site_label_1
_geom_bond_atom_site_label_2
_geom_bond_distance
_geom_bond_site_symmetry_2
_geom_bond_publ_flag
Al1 O1 1.541(8) . ?
Al1 O3 1.643(6) . ?
Al1 O2 1.648(6) . ?
Al1 O4 1.719(4) . ?
P1 I2 2.3439(15) . ?
P1 I3 2.3529(13) . ?
P1 I4 2.3560(15) . ?
P1 I1 2.3688(13) . ?
C1 O1 1.405(8) . ?
C1 C4 1.514(3) . ?
C1 C3 1.514(3) . ?
C1 C2 1.523(3) . ?
C2 F2 1.353(3) . ?
C2 F3 1.353(3) . ?
C2 F1 1.354(3) . ?
C3 F6 1.214(3) . ?
C3 F5 1.215(3) . ?
C3 F4 1.216(3) . ?
C4 F9 1.246(3) . ?
C4 F8 1.247(3) . ?
C4 F7 1.255(3) . ?
C5 O2 1.321(6) . ?
C5 C6A 1.378(2) . ?
C5 C8A 1.386(2) . ?
C5 C7A 1.386(3) . ?
C5 C8 1.590(2) . ?
C5 C7 1.596(3) . ?
C5 C6 1.600(2) . ?
C6 F10 1.320(3) . ?
C6 F12 1.321(3) . ?
C6 F11 1.322(3) . ?
C7 F13 1.399(3) . ?
C7 F15 1.399(3) . ?
C7 F14 1.399(2) . ?
C8 F18 1.327(3) . ?
C8 F16 1.328(3) . ?
C8 F17 1.329(3) . ?
C6A F12A 1.471(3) . ?
C6A F11A 1.471(3) . ?
C6A F10A 1.472(3) . ?
C7A F15A 1.355(4) . ?
C7A F13A 1.360(4) . ?
C7A F14A 1.361(3) . ?
C8A F16A 1.350(3) . ?
C8A F18A 1.353(3) . ?
C8A F17A 1.354(3) . ?
C10 F19 1.356(3) . ?
C10 F20 1.360(3) . ?
C10 F21 1.360(3) . ?
C10 C9 1.614(2) . ?
C11 F22 1.342(2) . ?
C11 F23 1.346(3) . ?
C11 F24 1.349(3) . ?
C11 C9 1.621(3) . ?
C12 F25 1.304(3) . ?
C12 F27 1.306(3) . ?
C12 F26 1.306(3) . ?
C12 C9 1.620(2) . ?
C10A F21A 1.277(3) . ?
C10A F19A 1.278(4) . ?
C10A F20A 1.279(4) . ?
C10A C9 1.386(3) . ?
C11A F22A 1.269(3) . ?
C11A F24A 1.269(3) . ?
C11A F23A 1.270(3) . ?
C11A C9 1.386(3) . ?
C12A C9 1.379(2) . ?
C12A F27A 1.392(4) . ?
C12A F26A 1.393(3) . ?
C12A F25A 1.394(3) . ?
F19A F20A 1.634(4) . ?
F19A F21A 1.635(4) . ?
F20A F21A 1.637(5) . ?
F22A F23A 1.692(5) . ?
F22A F24A 1.692(4) . ?
F23A F24A 1.693(4) . ?
C13 O4 1.289(5) . ?
C13 C16 1.340(3) . ?
C13 C15 1.342(3) . ?
C13 C14 1.353(3) . ?
C14 F29 1.242(3) . ?
C14 F28 1.243(3) . ?
C14 F30 1.244(3) . ?
C15 F33 1.421(3) . ?
C15 F31 1.426(3) . ?
C15 F32 1.432(4) . ?
C16 F35 1.446(3) . ?
C16 F34 1.446(3) . ?
C16 F36 1.452(3) . ?
O3 C9 1.344(6) . ?
